data_7011345
loop_
_publ_author_name
'Bond, Andrew D.'
'Haynes, Delia A.'
'Pask, Christopher M.'
'Rawson, Jeremy M.'

_publ_section_title
;
 Concomitant polymorphs: structural studies on the trimorphic
 dithiadiazolyl radical, ClCNSSN
;
_journal_issue 12
_journal_name_full 'Journal of the Chemical Society, Dalton Transactions'
_journal_page_first 2522
_journal_paper_doi 10.1039/b110922g
_journal_year 2002
_chemical_formula_moiety 'C Cl N2 S2'
_chemical_formula_sum 'C Cl N2 S2'
_chemical_formula_weight 139.60
_space_group_IT_number 14
_symmetry_cell_setting monoclinic
_symmetry_space_group_name_Hall '-P 2yn'
_symmetry_space_group_name_H-M 'P 1 21/n 1'
_atom_sites_solution_hydrogens geom
_atom_sites_solution_primary direct
_atom_sites_solution_secondary difmap
_cell_angle_alpha 90.00
_cell_angle_beta 90.554(2)
_cell_angle_gamma 90.00
_cell_formula_units_Z 8
_cell_length_a 9.0394(4)
_cell_length_b 9.7477(4)
_cell_length_c 10.1784(5)
_cell_measurement_reflns_used 3404
_cell_measurement_temperature 180(2)
_cell_measurement_theta_max 27.48
_cell_measurement_theta_min 1.00
_cell_volume 896.81(7)
_computing_cell_refinement 'HKL Scalepack (Otwinowski & Minor 1997)'
_computing_data_collection 'Collect (Nonius B.V. 1998)'
_computing_data_reduction
;
HKL Denzo and Scalepack (Otwinowski & Minor 1997)
;
_computing_publication_material 'SHELXL-97 (Sheldrick 1997)'
_computing_structure_refinement 'SHELXL-97 (Sheldrick 1997)'
_computing_structure_solution 'SHELXS-97 (Sheldrick 1997)'
_diffrn_ambient_temperature 180(2)
_diffrn_measured_fraction_theta_full 0.981
_diffrn_measured_fraction_theta_max 0.981
_diffrn_measurement_device_type 'Nonius Kappa CCD'
_diffrn_measurement_method 'Thin slice \w and \f scans'
_diffrn_radiation_monochromator graphite
_diffrn_radiation_source 'fine-focus sealed tube'
_diffrn_radiation_type MoK\a
_diffrn_radiation_wavelength 0.71073
_diffrn_reflns_av_R_equivalents 0.0330
_diffrn_reflns_av_sigmaI/netI 0.0384
_diffrn_reflns_limit_h_max 11
_diffrn_reflns_limit_h_min -11
_diffrn_reflns_limit_k_max 12
_diffrn_reflns_limit_k_min -12
_diffrn_reflns_limit_l_max 13
_diffrn_reflns_limit_l_min -12
_diffrn_reflns_number 5110
_diffrn_reflns_theta_full 27.47
_diffrn_reflns_theta_max 27.47
_diffrn_reflns_theta_min 3.66
_diffrn_standards_number 0
_exptl_absorpt_coefficient_mu 1.599
_exptl_absorpt_correction_T_max 0.774
_exptl_absorpt_correction_T_min 0.646
_exptl_absorpt_correction_type multi-scan
_exptl_absorpt_process_details 'Sortav Blessing (1995)'
_exptl_crystal_colour blue/black
_exptl_crystal_density_diffrn 2.068
_exptl_crystal_density_method 'not measured'
_exptl_crystal_description block
_exptl_crystal_F_000 552
_exptl_crystal_size_max 0.23
_exptl_crystal_size_mid 0.23
_exptl_crystal_size_min 0.16
_refine_diff_density_max 0.495
_refine_diff_density_min -0.552
_refine_diff_density_rms 0.188
_refine_ls_extinction_method none
_refine_ls_goodness_of_fit_ref 1.069
_refine_ls_hydrogen_treatment mixed
_refine_ls_matrix_type full
_refine_ls_number_parameters 109
_refine_ls_number_reflns 2021
_refine_ls_number_restraints 0
_refine_ls_restrained_S_all 1.069
_refine_ls_R_factor_all 0.0311
_refine_ls_R_factor_gt 0.0249
_refine_ls_shift/su_max 0.021
_refine_ls_shift/su_mean 0.005
_refine_ls_structure_factor_coef Fsqd
_refine_ls_weighting_details 'calc w=1/[\s^2^(Fo^2^)+(0.0225P)^2^+0.3552P] where P=(Fo^2^+2Fc^2^)/3'
_refine_ls_weighting_scheme calc
_refine_ls_wR_factor_gt 0.0627
_refine_ls_wR_factor_ref 0.0658
_reflns_number_gt 1825
_reflns_number_total 2021
_reflns_threshold_expression >2sigma(I)
_cod_data_source_file b110922g.txt
_cod_data_source_block jr0134
_cod_original_sg_symbol_H-M P2(1)/n
_cod_database_code 7011345

loop_
_symmetry_equiv_pos_as_xyz
'x, y, z'
'-x+1/2, y+1/2, -z+1/2'
'-x, -y, -z'
'x-1/2, -y-1/2, z-1/2'

loop_
_atom_site_label
_atom_site_type_symbol
_atom_site_fract_x
_atom_site_fract_y
_atom_site_fract_z
_atom_site_U_iso_or_equiv
_atom_site_adp_type
_atom_site_occupancy
_atom_site_symmetry_multiplicity
_atom_site_calc_flag
_atom_site_refinement_flags
_atom_site_disorder_assembly
_atom_site_disorder_group
S11 S 0.82191(5) 0.59722(5) 0.38886(4) 0.03206(13) Uani 1 1 d . . .
S12 S 0.97439(5) 0.47118(4) 0.29366(4) 0.02713(12) Uani 1 1 d . . .
Cl11 Cl 1.13146(5) 0.86035(4) 0.24006(5) 0.03301(13) Uani 1 1 d . . .
N11 N 0.90446(16) 0.74166(15) 0.34866(14) 0.0301(3) Uani 1 1 d . . .
N12 N 1.07857(15) 0.59801(14) 0.24594(14) 0.0251(3) Uani 1 1 d . . .
C11 C 1.02759(17) 0.71905(17) 0.28205(15) 0.0236(3) Uani 1 1 d . . .
S21 S 0.62729(5) 0.59577(5) 0.13188(4) 0.02884(12) Uani 1 1 d . . .
S22 S 0.78950(4) 0.47288(4) 0.04684(4) 0.02426(12) Uani 1 1 d . . .
Cl21 Cl 0.90618(5) 0.86388(4) -0.05167(4) 0.03271(13) Uani 1 1 d . . .
N21 N 0.70007(16) 0.74221(14) 0.08357(14) 0.0277(3) Uani 1 1 d . . .
N22 N 0.88196(15) 0.60245(13) -0.01277(13) 0.0222(3) Uani 1 1 d . . .
C21 C 0.82114(17) 0.72206(16) 0.01385(15) 0.0214(3) Uani 1 1 d . . .

loop_
_atom_site_aniso_label
_atom_site_aniso_U_11
_atom_site_aniso_U_22
_atom_site_aniso_U_33
_atom_site_aniso_U_23
_atom_site_aniso_U_13
_atom_site_aniso_U_12
S11 0.0270(2) 0.0467(3) 0.0226(2) -0.00097(19) 0.00803(17) -0.00214(18)
S12 0.0240(2) 0.0271(2) 0.0303(2) 0.00524(17) 0.00304(17) -0.00084(15)
Cl11 0.0342(2) 0.0276(2) 0.0370(3) 0.00239(18) -0.00527(18) -0.00667(17)
N11 0.0279(8) 0.0346(8) 0.0278(7) -0.0090(6) 0.0030(6) 0.0020(6)
N12 0.0206(7) 0.0273(7) 0.0273(7) 0.0000(6) 0.0026(6) -0.0012(5)
C11 0.0226(8) 0.0283(8) 0.0197(8) -0.0019(7) -0.0028(6) -0.0011(6)
S21 0.0193(2) 0.0365(3) 0.0308(2) -0.00016(18) 0.00601(17) -0.00129(16)
S22 0.0268(2) 0.0210(2) 0.0251(2) -0.00032(15) 0.00657(17) -0.00337(15)
Cl21 0.0373(3) 0.0227(2) 0.0381(3) 0.00605(17) -0.00111(19) -0.00586(16)
N21 0.0261(7) 0.0270(7) 0.0300(8) -0.0012(6) 0.0030(6) 0.0053(6)
N22 0.0225(7) 0.0216(6) 0.0227(7) 0.0018(5) 0.0050(5) -0.0017(5)
C21 0.0208(7) 0.0220(7) 0.0213(8) -0.0003(6) -0.0014(6) 0.0000(6)

loop_
_atom_type_symbol
_atom_type_description
_atom_type_scat_dispersion_real
_atom_type_scat_dispersion_imag
_atom_type_scat_source
C C 0.0033 0.0016 'International Tables Vol C Tables 4.2.6.8 and 6.1.1.4'
N N 0.0061 0.0033 'International Tables Vol C Tables 4.2.6.8 and 6.1.1.4'
S S 0.1246 0.1234 'International Tables Vol C Tables 4.2.6.8 and 6.1.1.4'
Cl Cl 0.1484 0.1585 'International Tables Vol C Tables 4.2.6.8 and 6.1.1.4'

loop_
_geom_angle_atom_site_label_1
_geom_angle_atom_site_label_2
_geom_angle_atom_site_label_3
_geom_angle
_geom_angle_site_symmetry_1
_geom_angle_site_symmetry_3
_geom_angle_publ_flag
N11 S11 S12 94.87(5) . . ?
N12 S12 S11 94.46(5) . . ?
C11 N11 S11 111.66(12) . . ?
C11 N12 S12 112.98(11) . . ?
N12 C11 N11 125.97(15) . . ?
N12 C11 Cl11 116.92(12) . . ?
N11 C11 Cl11 117.11(13) . . ?
N21 S21 S22 95.12(5) . . ?
N22 S22 S21 94.26(5) . . ?
C21 N21 S21 111.44(11) . . ?
C21 N22 S22 113.04(11) . . ?
N22 C21 N21 126.12(15) . . ?
N22 C21 Cl21 116.26(12) . . ?
N21 C21 Cl21 117.60(12) . . ?

loop_
_geom_bond_atom_site_label_1
_geom_bond_atom_site_label_2
_geom_bond_distance
_geom_bond_site_symmetry_2
_geom_bond_publ_flag
S11 N11 1.6469(16) . ?
S11 S12 2.0914(6) . ?
S12 N12 1.6310(14) . ?
Cl11 C11 1.7231(17) . ?
N11 C11 1.327(2) . ?
N12 C11 1.320(2) . ?
S21 N21 1.6487(15) . ?
S21 S22 2.0878(6) . ?
S22 N22 1.6345(13) . ?
Cl21 C21 1.7194(16) . ?
N21 C21 1.325(2) . ?
N22 C21 1.318(2) . ?

loop_
_geom_torsion_atom_site_label_1
_geom_torsion_atom_site_label_2
_geom_torsion_atom_site_label_3
_geom_torsion_atom_site_label_4
_geom_torsion
_geom_torsion_site_symmetry_1
_geom_torsion_site_symmetry_2
_geom_torsion_site_symmetry_3
_geom_torsion_site_symmetry_4
_geom_torsion_publ_flag
N11 S11 S12 N12 1.78(7) . . . . ?
S12 S11 N11 C11 -2.38(12) . . . . ?
S11 S12 N12 C11 -0.86(12) . . . . ?
S12 N12 C11 N11 -0.8(2) . . . . ?
S12 N12 C11 Cl11 178.54(8) . . . . ?
S11 N11 C11 N12 2.5(2) . . . . ?
S11 N11 C11 Cl11 -176.85(8) . . . . ?
N21 S21 S22 N22 -0.32(7) . . . . ?
S22 S21 N21 C21 1.05(12) . . . . ?
S21 S22 N22 C21 -0.47(11) . . . . ?
S22 N22 C21 N21 1.5(2) . . . . ?
S22 N22 C21 Cl21 -177.04(8) . . . . ?
S21 N21 C21 N22 -1.8(2) . . . . ?
S21 N21 C21 Cl21 176.73(8) . . . . ?
